data_4313433
loop_
_publ_author_name
'Toshio Nakashima'
'Junichi Mishiro'
'Masami Ito'
'Genichiro Kura'
'Yuichi Ikuta'
'Naohide Matsumoto'
'Kiyohiko Nakajima'
'Masaaki Kojima'

_publ_contact_author_address
;
    Faculty of Education and Welfare Science, Oita University, 
    Dan-noharu, Oita 870-1192, Japan
;
_publ_contact_author_email '  nakashi@cc.oita-u.ac.jp'
_publ_contact_author_fax ' +81-97-554-7554'
_publ_contact_author_name ' Toshio Nakashima'
_publ_contact_author_phone ' +81-97-554-7554'
_publ_section_title
;
 Homochiral Column Structure of rac- and
 \L-Tris(ethylenediamine)cobalt(III) Cyclotriphosphate Dihydrate in
 Crystal Structures and Cation-Anion Association in Aqueous Solution
;
_journal_name_full 'Inorganic Chemistry'
_journal_page_first 2323
_journal_page_last 2330
_journal_paper_doi 10.1021/ic0260623
_journal_volume 42
_journal_year 2003
_chemical_formula_sum 'C6 H28 Co N6 O11 P3'
_chemical_formula_weight 512.18
_space_group_IT_number 14
_symmetry_cell_setting monoclinic
_symmetry_Int_Tables_number 14
_symmetry_space_group_name_Hall '-P 2yn'
_symmetry_space_group_name_H-M 'P 1 21/n 1'
_cell_angle_alpha 90
_cell_angle_beta 94.815(2)
_cell_angle_gamma 90
_cell_formula_units_Z 4
_cell_length_a 10.3442(7)
_cell_length_b 13.5828(9)
_cell_length_c 13.7851(8)
_cell_measurement_reflns_used 17297
_cell_measurement_temperature 298.2
_cell_measurement_theta_max 27.5
_cell_measurement_theta_min 2.1
_cell_volume 1930.0(2)
_computing_cell_refinement PROCESS-AUTO
_computing_data_collection PROCESS-AUTO
_computing_data_reduction 'teXsan Ver. 1.10'
_computing_publication_material 'teXsan Ver. 1.10'
_computing_structure_refinement 'teXsan Ver. 1.10'
_computing_structure_solution 'DIRDIF94 (PATTY)'
_diffrn_measured_fraction_theta_full 0.9849
_diffrn_measured_fraction_theta_max 0.9849
_diffrn_measurement_device_type 'Rigaku RAXIS-RAPID Imaging Plate'
_diffrn_measurement_method \w
_diffrn_radiation_type 'Mo K\a'
_diffrn_radiation_wavelength 0.7107
_diffrn_reflns_av_R_equivalents 0.021
_diffrn_reflns_limit_h_max 13
_diffrn_reflns_limit_h_min -13
_diffrn_reflns_limit_k_max 17
_diffrn_reflns_limit_k_min -17
_diffrn_reflns_limit_l_max 17
_diffrn_reflns_limit_l_min -17
_diffrn_reflns_number 8450
_diffrn_reflns_theta_full 27.48
_diffrn_reflns_theta_max 27.48
_exptl_absorpt_coefficient_mu 1.203
_exptl_absorpt_correction_T_max 0.928
_exptl_absorpt_correction_T_min 0.602
_exptl_absorpt_correction_type integration
_exptl_absorpt_process_details '(Higashi, 1999)'
_exptl_crystal_colour orange
_exptl_crystal_density_diffrn 1.763
_exptl_crystal_density_method 'not measured'
_exptl_crystal_description prism
_exptl_crystal_size_max 0.400
_exptl_crystal_size_mid 0.300
_exptl_crystal_size_min 0.100
_refine_diff_density_max 1.41
_refine_diff_density_min -0.47
_refine_ls_extinction_method none
_refine_ls_goodness_of_fit_ref 1.997
_refine_ls_hydrogen_treatment noref
_refine_ls_number_parameters 244
_refine_ls_number_reflns 4361
_refine_ls_R_factor_gt 0.0581
_refine_ls_shift/su_max 0.0013
_refine_ls_structure_factor_coef Fsqd
_refine_ls_weighting_details 'w = 1/[\s^2^(Fo^2^) + (0.05500(Max(Fo^2^,0) + 2Fc^2^)/3)^2^]'
_refine_ls_weighting_scheme calc
_refine_ls_wR_factor_ref 0.1648
_reflns_number_gt 3681
_reflns_number_total 4361
_reflns_threshold_expression F^2^>2.0\s(F^2^)
_cod_data_source_file ic0260623si20021213_103012_2.cif
_cod_data_source_block mk1
_cod_original_formula_sum 'C6 H28 Co N6 O11 P3 '
_cod_database_code 4313433

loop_
_symmetry_equiv_pos_as_xyz
x,y,z
1/2-x,1/2+y,1/2-z
-x,-y,-z
1/2+x,1/2-y,1/2+z

loop_
_atom_site_label
_atom_site_type_symbol
_atom_site_fract_x
_atom_site_fract_y
_atom_site_fract_z
_atom_site_U_iso_or_equiv
_atom_site_adp_type
_atom_site_occupancy
_atom_site_calc_flag
_atom_site_refinement_flags
_atom_site_disorder_assembly
_atom_site_disorder_group
Co(1) Co 0.05038(5) 0.25642(4) 0.22758(4) 0.0180(1) Uani 1.00 d . . .
P(1) P 0.0343(1) 0.22305(8) -0.13401(8) 0.0277(3) Uani 1.00 d . . .
P(2) P 0.03558(10) 0.17557(8) -0.33508(8) 0.0240(2) Uani 1.00 d . . .
P(3) P 0.0886(1) 0.37403(7) -0.27197(8) 0.0240(2) Uani 1.00 d . . .
O(1) O 0.0849(3) 0.1598(2) -0.2221(2) 0.0278(7) Uani 1.00 d . . .
O(2) O 0.0064(3) 0.2924(2) -0.3365(2) 0.0275(7) Uani 1.00 d . . .
O(3) O 0.0762(4) 0.3321(2) -0.1633(2) 0.0406(9) Uani 1.00 d . . .
O(4) O 0.1124(4) 0.1935(3) -0.0450(2) 0.046(1) Uani 1.00 d . . .
O(5) O -0.1089(4) 0.2186(3) -0.1381(3) 0.053(1) Uani 1.00 d . . .
O(6) O 0.1461(3) 0.1515(3) -0.3920(2) 0.0378(9) Uani 1.00 d . . .
O(7) O -0.0903(3) 0.1261(2) -0.3596(3) 0.0396(9) Uani 1.00 d . . .
O(8) O 0.2252(3) 0.3696(3) -0.2919(3) 0.045(1) Uani 1.00 d . . .
O(9) O 0.0188(4) 0.4679(2) -0.2820(3) 0.049(1) Uani 1.00 d . . .
O(10) O 0.7598(6) -0.0036(4) 0.0374(4) 0.089(2) Uani 1.00 d . . .
O(11) O 0.6192(4) 0.4400(2) 0.9325(3) 0.054(1) Uani 1.00 d . . .
N(1) N 0.1214(4) 0.3489(3) 0.3294(3) 0.036(1) Uani 1.00 d . . .
N(2) N -0.0559(4) 0.2078(3) 0.3299(3) 0.039(1) Uani 1.00 d . . .
N(3) N 0.1891(4) 0.1615(3) 0.2634(3) 0.039(1) Uani 1.00 d . . .
N(4) N -0.0211(4) 0.1552(3) 0.1361(3) 0.037(1) Uani 1.00 d . . .
N(5) N 0.1499(4) 0.3141(3) 0.1292(3) 0.040(1) Uani 1.00 d . . .
N(6) N -0.0870(4) 0.3491(3) 0.1817(3) 0.038(1) Uani 1.00 d . . .
C(1) C 0.0769(5) 0.3238(4) 0.4234(3) 0.040(1) Uani 1.00 d . . .
C(2) C -0.0601(5) 0.2868(4) 0.4049(3) 0.040(1) Uani 1.00 d . . .
C(3) C 0.1890(5) 0.0852(4) 0.1861(4) 0.046(1) Uani 1.00 d . . .
C(4) C 0.0490(5) 0.0599(3) 0.1621(4) 0.044(1) Uani 1.00 d . . .
C(5) C 0.0838(5) 0.4063(4) 0.0910(4) 0.041(1) Uani 1.00 d . . .
C(6) C -0.0582(5) 0.3859(4) 0.0836(4) 0.042(1) Uani 1.00 d . . .
H(1) H 0.2134 0.3461 0.3336 0.0428 Uiso 1.00 calc . . .
H(2) H 0.0937 0.4138 0.3123 0.0428 Uiso 1.00 calc . . .
H(3) H -0.1413 0.1936 0.3026 0.0472 Uiso 1.00 calc . . .
H(4) H -0.0181 0.1499 0.3586 0.0472 Uiso 1.00 calc . . .
H(5) H 0.2704 0.1944 0.2692 0.0470 Uiso 1.00 calc . . .
H(6) H 0.1745 0.1314 0.3237 0.0470 Uiso 1.00 calc . . .
H(7) H -0.1114 0.1475 0.1419 0.0449 Uiso 1.00 calc . . .
H(8) H -0.0074 0.1736 0.0713 0.0449 Uiso 1.00 calc . . .
H(9) H 0.2346 0.3296 0.1570 0.0479 Uiso 1.00 calc . . .
H(10) H 0.1557 0.2686 0.0774 0.0479 Uiso 1.00 calc . . .
H(11) H -0.1686 0.3166 0.1772 0.0454 Uiso 1.00 calc . . .
H(12) H -0.0888 0.4027 0.2258 0.0454 Uiso 1.00 calc . . .
H(13) H 0.1306 0.2740 0.4538 0.0476 Uiso 1.00 calc . . .
H(14) H 0.0789 0.3804 0.4640 0.0476 Uiso 1.00 calc . . .
H(15) H -0.1160 0.3385 0.3813 0.0485 Uiso 1.00 calc . . .
H(16) H -0.0897 0.2607 0.4630 0.0485 Uiso 1.00 calc . . .
H(17) H 0.2259 0.1105 0.1304 0.0546 Uiso 1.00 calc . . .
H(18) H 0.2364 0.0289 0.2093 0.0546 Uiso 1.00 calc . . .
H(19) H 0.0143 0.0304 0.2167 0.0525 Uiso 1.00 calc . . .
H(20) H 0.0402 0.0157 0.1084 0.0525 Uiso 1.00 calc . . .
H(21) H 0.1037 0.4594 0.1345 0.0494 Uiso 1.00 calc . . .
H(22) H 0.1110 0.4220 0.0288 0.0494 Uiso 1.00 calc . . .
H(23) H -0.0798 0.3373 0.0353 0.0504 Uiso 1.00 calc . . .
H(24) H -0.1058 0.4443 0.0678 0.0504 Uiso 1.00 calc . . .

loop_
_atom_site_aniso_label
_atom_site_aniso_U_11
_atom_site_aniso_U_22
_atom_site_aniso_U_33
_atom_site_aniso_U_12
_atom_site_aniso_U_13
_atom_site_aniso_U_23
Co(1) 0.0159(3) 0.0174(3) 0.0203(3) -0.0011(2) -0.0006(2) 0.0008(2)
P(1) 0.0322(6) 0.0288(5) 0.0229(5) 0.0018(4) 0.0074(4) 0.0023(4)
P(2) 0.0224(5) 0.0232(5) 0.0255(5) 0.0037(4) -0.0030(4) -0.0061(4)
P(3) 0.0236(5) 0.0189(5) 0.0293(5) -0.0001(4) 0.0005(4) 0.0018(4)
O(1) 0.029(1) 0.027(1) 0.027(1) 0.006(1) 0.000(1) -0.003(1)
O(2) 0.028(1) 0.023(1) 0.031(2) 0.002(1) -0.004(1) -0.001(1)
O(3) 0.068(2) 0.030(2) 0.024(2) -0.013(2) 0.007(1) -0.006(1)
O(4) 0.060(2) 0.052(2) 0.025(2) 0.013(2) 0.002(2) 0.002(1)
O(5) 0.036(2) 0.061(2) 0.065(3) 0.002(2) 0.016(2) 0.002(2)
O(6) 0.036(2) 0.048(2) 0.030(2) 0.013(1) 0.004(1) -0.012(1)
O(7) 0.029(2) 0.032(2) 0.056(2) -0.003(1) -0.010(1) -0.009(1)
O(8) 0.027(2) 0.056(2) 0.053(2) -0.005(1) 0.009(1) -0.002(2)
O(9) 0.055(2) 0.023(2) 0.066(3) 0.008(1) -0.017(2) -0.004(2)
O(10) 0.111(5) 0.079(3) 0.075(3) 0.030(3) 0.003(3) -0.001(3)
O(11) 0.099(3) 0.028(2) 0.032(2) 0.003(2) -0.003(2) 0.000(1)
N(1) 0.037(2) 0.032(2) 0.037(2) -0.001(2) -0.003(2) -0.002(2)
N(2) 0.038(2) 0.045(2) 0.035(2) -0.007(2) 0.006(2) 0.002(2)
N(3) 0.035(2) 0.034(2) 0.048(2) 0.002(2) 0.000(2) 0.000(2)
N(4) 0.039(2) 0.035(2) 0.039(2) -0.007(2) 0.004(2) -0.002(2)
N(5) 0.032(2) 0.046(2) 0.042(2) -0.005(2) 0.004(2) 0.004(2)
N(6) 0.031(2) 0.039(2) 0.042(2) 0.002(2) -0.004(2) 0.002(2)
C(1) 0.054(3) 0.036(2) 0.027(2) -0.002(2) -0.005(2) -0.005(2)
C(2) 0.047(3) 0.047(3) 0.029(2) 0.003(2) 0.010(2) -0.002(2)
C(3) 0.049(3) 0.036(2) 0.051(3) 0.021(2) -0.003(2) -0.011(2)
C(4) 0.060(3) 0.026(2) 0.046(3) -0.004(2) 0.009(2) -0.007(2)
C(5) 0.046(3) 0.040(3) 0.038(3) -0.004(2) 0.007(2) 0.016(2)
C(6) 0.045(3) 0.043(3) 0.038(2) 0.007(2) -0.004(2) 0.017(2)

loop_
_atom_type_symbol
_atom_type_description
_atom_type_scat_dispersion_real
_atom_type_scat_dispersion_imag
_atom_type_scat_source
C C 0.003 0.002
;International Tables for Crystallography
(1992, Vol. C, Tables 4.2.6.8 and 6.1.1.1)
;
H H 0.000 0.000
;International Tables for Crystallography
(1992, Vol. C, Table 6.1.1.2)
;
Co Co 0.349 0.972
;International Tables for Crystallography
(1992, Vol. C, Tables 4.2.6.8 and 6.1.1.1)
;
N N 0.006 0.003
;International Tables for Crystallography
(1992, Vol. C, Tables 4.2.6.8 and 6.1.1.1)
;
O O 0.011 0.006
;International Tables for Crystallography
(1992, Vol. C, Tables 4.2.6.8 and 6.1.1.1)
;
P P 0.102 0.094
;International Tables for Crystallography
(1992, Vol. C, Tables 4.2.6.8 and 6.1.1.1)
;

loop_
_geom_angle_atom_site_label_1
_geom_angle_atom_site_label_2
_geom_angle_atom_site_label_3
_geom_angle
_geom_angle_site_symmetry_1
_geom_angle_site_symmetry_2
_geom_angle_site_symmetry_3
_geom_angle_publ_flag
N(1) Co(1) N(2) 84.4(2) . 1_555 1_555 yes
N(1) Co(1) N(3) 91.1(2) . 1_555 1_555 yes
N(1) Co(1) N(4) 174.6(2) . 1_555 1_555 yes
N(1) Co(1) N(5) 93.0(2) . 1_555 1_555 yes
N(1) Co(1) N(6) 92.1(2) . 1_555 1_555 yes
N(2) Co(1) N(3) 92.3(2) . 1_555 1_555 yes
N(2) Co(1) N(4) 91.3(2) . 1_555 1_555 yes
N(2) Co(1) N(5) 175.6(2) . 1_555 1_555 yes
N(2) Co(1) N(6) 90.7(2) . 1_555 1_555 yes
N(3) Co(1) N(4) 85.9(2) . 1_555 1_555 yes
N(3) Co(1) N(5) 91.2(2) . 1_555 1_555 yes
N(3) Co(1) N(6) 175.8(2) . 1_555 1_555 yes
N(4) Co(1) N(5) 91.6(2) . 1_555 1_555 yes
N(4) Co(1) N(6) 91.1(2) . 1_555 1_555 yes
N(5) Co(1) N(6) 85.9(2) . 1_555 1_555 yes
O(1) P(1) O(3) 101.0(2) . 1_555 1_555 yes
O(1) P(1) O(4) 107.1(2) . 1_555 1_555 yes
O(1) P(1) O(5) 109.7(2) . 1_555 1_555 yes
O(3) P(1) O(4) 108.7(2) . 1_555 1_555 yes
O(3) P(1) O(5) 108.6(2) . 1_555 1_555 yes
O(4) P(1) O(5) 120.0(2) . 1_555 1_555 yes
O(1) P(2) O(2) 100.7(2) . 1_555 1_555 yes
O(1) P(2) O(6) 106.7(2) . 1_555 1_555 yes
O(1) P(2) O(7) 111.2(2) . 1_555 1_555 yes
O(2) P(2) O(6) 111.3(2) . 1_555 1_555 yes
O(2) P(2) O(7) 106.5(2) . 1_555 1_555 yes
O(6) P(2) O(7) 118.9(2) . 1_555 1_555 yes
O(2) P(3) O(3) 100.9(2) . 1_555 1_555 yes
O(2) P(3) O(8) 109.8(2) . 1_555 1_555 yes
O(2) P(3) O(9) 108.2(2) . 1_555 1_555 yes
O(3) P(3) O(8) 108.2(2) . 1_555 1_555 yes
O(3) P(3) O(9) 108.5(2) . 1_555 1_555 yes
O(8) P(3) O(9) 119.6(2) . 1_555 1_555 yes
P(1) O(1) P(2) 124.2(2) . 1_555 1_555 yes
P(2) O(2) P(3) 125.3(2) . 1_555 1_555 yes
P(1) O(3) P(3) 127.0(2) . 1_555 1_555 yes
Co(1) N(1) C(1) 110.9(3) . 1_555 1_555 yes
Co(1) N(2) C(2) 107.8(3) . 1_555 1_555 yes
Co(1) N(3) C(3) 108.8(3) . 1_555 1_555 yes
Co(1) N(4) C(4) 107.5(3) . 1_555 1_555 yes
Co(1) N(5) C(5) 109.3(3) . 1_555 1_555 yes
Co(1) N(6) C(6) 108.2(3) . 1_555 1_555 yes
N(1) C(1) C(2) 107.0(4) . 1_555 1_555 yes
N(2) C(2) C(1) 106.0(4) . 1_555 1_555 yes
N(3) C(3) C(4) 105.1(4) . 1_555 1_555 yes
N(4) C(4) C(3) 106.9(4) . 1_555 1_555 yes
N(5) C(5) C(6) 106.7(4) . 1_555 1_555 yes
N(6) C(6) C(5) 105.7(4) . 1_555 1_555 yes

loop_
_geom_bond_atom_site_label_1
_geom_bond_atom_site_label_2
_geom_bond_distance
_geom_bond_site_symmetry_1
_geom_bond_site_symmetry_2
_geom_bond_publ_flag
Co(1) N(1) 1.979(4) . . yes
Co(1) N(2) 1.973(4) . . yes
Co(1) N(3) 1.961(4) . . yes
Co(1) N(4) 1.968(4) . . yes
Co(1) N(5) 1.935(4) . . yes
Co(1) N(6) 1.962(4) . . yes
P(1) O(1) 1.610(3) . . yes
P(1) O(3) 1.604(3) . . yes
P(1) O(4) 1.468(3) . . yes
P(1) O(5) 1.478(4) . . yes
P(2) O(1) 1.611(3) . . yes
P(2) O(2) 1.616(3) . . yes
P(2) O(6) 1.477(3) . . yes
P(2) O(7) 1.479(3) . . yes
P(3) O(2) 1.617(3) . . yes
P(3) O(3) 1.618(3) . . yes
P(3) O(8) 1.464(3) . . yes
P(3) O(9) 1.466(3) . . yes
N(1) C(1) 1.451(6) . . yes
N(2) C(2) 1.493(6) . . yes
N(3) C(3) 1.486(6) . . yes
N(4) C(4) 1.512(6) . . yes
N(5) C(5) 1.500(6) . . yes
N(6) C(6) 1.495(6) . . yes
C(1) C(2) 1.506(7) . . yes
C(3) C(4) 1.499(7) . . yes
C(5) C(6) 1.490(7) . . yes

loop_
_geom_contact_atom_site_label_1
_geom_contact_atom_site_label_2
_geom_contact_distance
_geom_contact_site_symmetry_1
_geom_contact_site_symmetry_2
_geom_contact_publ_flag
O(4) O(10) 2.896(6) . 3_655 ?
O(4) N(5) 2.906(6) . . ?
O(4) N(4) 2.999(5) . . ?
O(5) N(3) 2.896(6) . 4_454 ?
O(5) N(1) 2.936(6) . 4_454 ?
O(6) O(11) 2.713(4) . 4_453 ?
O(6) N(6) 2.861(5) . 4_554 ?
O(7) O(11) 2.728(4) . 2_545 ?
O(7) N(5) 2.800(5) . 4_454 ?
O(8) N(2) 2.900(6) . 4_554 ?
O(8) N(4) 2.902(5) . 4_554 ?
O(8) O(10) 3.020(7) . 4_454 ?
O(9) N(6) 2.903(5) . 3_565 ?
O(9) N(1) 2.926(5) . 3_565 ?
O(11) N(3) 2.854(6) . 4_555 ?
O(11) N(2) 2.981(6) . 4_555 ?

loop_
_geom_torsion_atom_site_label_1
_geom_torsion_atom_site_label_2
_geom_torsion_atom_site_label_3
_geom_torsion_atom_site_label_4
_geom_torsion
_geom_torsion_site_symmetry_1
_geom_torsion_site_symmetry_2
_geom_torsion_site_symmetry_3
_geom_torsion_site_symmetry_4
_geom_torsion_publ_flag
Co(1) N(1) C(1) C(2) -35.8(5) 1_555 1_555 1_555 1_555 yes
Co(1) N(2) C(2) C(1) -44.9(4) 1_555 1_555 1_555 1_555 yes
Co(1) N(3) C(3) C(4) -43.6(5) 1_555 1_555 1_555 1_555 yes
Co(1) N(4) C(4) C(3) -40.5(4) 1_555 1_555 1_555 1_555 yes
Co(1) N(5) C(5) C(6) -39.2(5) 1_555 1_555 1_555 1_555 yes
Co(1) N(6) C(6) C(5) -42.9(4) 1_555 1_555 1_555 1_555 yes
P(1) O(1) P(2) O(2) 31.7(3) 1_555 1_555 1_555 1_555 yes
P(1) O(1) P(2) O(6) 148.1(2) 1_555 1_555 1_555 1_555 yes
P(1) O(1) P(2) O(7) -80.8(3) 1_555 1_555 1_555 1_555 yes
P(1) O(3) P(3) O(2) 17.2(3) 1_555 1_555 1_555 1_555 yes
P(1) O(3) P(3) O(8) -98.1(3) 1_555 1_555 1_555 1_555 yes
P(1) O(3) P(3) O(9) 130.8(3) 1_555 1_555 1_555 1_555 yes
P(2) O(1) P(1) O(3) -60.3(3) 1_555 1_555 1_555 1_555 yes
P(2) O(1) P(1) O(4) -174.0(2) 1_555 1_555 1_555 1_555 yes
P(2) O(1) P(1) O(5) 54.2(3) 1_555 1_555 1_555 1_555 yes
P(2) O(2) P(3) O(3) -56.9(3) 1_555 1_555 1_555 1_555 yes
P(2) O(2) P(3) O(8) 57.1(3) 1_555 1_555 1_555 1_555 yes
P(2) O(2) P(3) O(9) -170.7(2) 1_555 1_555 1_555 1_555 yes
P(3) O(2) P(2) O(1) 35.0(3) 1_555 1_555 1_555 1_555 yes
P(3) O(2) P(2) O(6) -77.9(3) 1_555 1_555 1_555 1_555 yes
P(3) O(2) P(2) O(7) 151.1(2) 1_555 1_555 1_555 1_555 yes
P(3) O(3) P(1) O(1) 29.6(3) 1_555 1_555 1_555 1_555 yes
P(3) O(3) P(1) O(4) 142.1(3) 1_555 1_555 1_555 1_555 yes
P(3) O(3) P(1) O(5) -85.8(3) 1_555 1_555 1_555 1_555 yes
N(1) Co(1) N(2) C(2) 20.6(3) 1_555 1_555 1_555 1_555 yes
N(1) Co(1) N(3) C(3) -167.2(3) 1_555 1_555 1_555 1_555 yes
N(1) Co(1) N(4) C(4) -43(1) 1_555 1_555 1_555 1_555 yes
N(1) Co(1) N(5) C(5) -79.8(3) 1_555 1_555 1_555 1_555 yes
N(1) Co(1) N(6) C(6) 110.2(3) 1_555 1_555 1_555 1_555 yes
N(1) C(1) C(2) N(2) 52.5(5) 1_555 1_555 1_555 1_555 yes
N(2) Co(1) N(1) C(1) 8.7(3) 1_555 1_555 1_555 1_555 yes
N(2) Co(1) N(3) C(3) 108.4(3) 1_555 1_555 1_555 1_555 yes
N(2) Co(1) N(4) C(4) -79.3(3) 1_555 1_555 1_555 1_555 yes
N(2) Co(1) N(5) C(5) -27(2) 1_555 1_555 1_555 1_555 yes
N(2) Co(1) N(6) C(6) -165.4(3) 1_555 1_555 1_555 1_555 yes
N(3) Co(1) N(1) C(1) -83.5(3) 1_555 1_555 1_555 1_555 yes
N(3) Co(1) N(2) C(2) 111.5(3) 1_555 1_555 1_555 1_555 yes
N(3) Co(1) N(4) C(4) 12.9(3) 1_555 1_555 1_555 1_555 yes
N(3) Co(1) N(5) C(5) -170.9(3) 1_555 1_555 1_555 1_555 yes
N(3) Co(1) N(6) C(6) -29(2) 1_555 1_555 1_555 1_555 yes
N(3) C(3) C(4) N(4) 54.8(5) 1_555 1_555 1_555 1_555 yes
N(4) Co(1) N(1) C(1) -27(1) 1_555 1_555 1_555 1_555 yes
N(4) Co(1) N(2) C(2) -162.5(3) 1_555 1_555 1_555 1_555 yes
N(4) Co(1) N(3) C(3) 17.3(3) 1_555 1_555 1_555 1_555 yes
N(4) Co(1) N(5) C(5) 103.1(3) 1_555 1_555 1_555 1_555 yes
N(4) Co(1) N(6) C(6) -74.2(3) 1_555 1_555 1_555 1_555 yes
N(5) Co(1) N(1) C(1) -174.8(3) 1_555 1_555 1_555 1_555 yes
N(5) Co(1) N(2) C(2) -32(2) 1_555 1_555 1_555 1_555 yes
N(5) Co(1) N(3) C(3) -74.2(3) 1_555 1_555 1_555 1_555 yes
N(5) Co(1) N(4) C(4) 104.1(3) 1_555 1_555 1_555 1_555 yes
N(5) Co(1) N(6) C(6) 17.3(3) 1_555 1_555 1_555 1_555 yes
N(5) C(5) C(6) N(6) 53.1(5) 1_555 1_555 1_555 1_555 yes
N(6) Co(1) N(1) C(1) 99.2(3) 1_555 1_555 1_555 1_555 yes
N(6) Co(1) N(2) C(2) -71.4(3) 1_555 1_555 1_555 1_555 yes
N(6) Co(1) N(3) C(3) -27(2) 1_555 1_555 1_555 1_555 yes
N(6) Co(1) N(4) C(4) -170.0(3) 1_555 1_555 1_555 1_555 yes
N(6) Co(1) N(5) C(5) 12.1(3) 1_555 1_555 1_555 1_555 yes
